data_2209553
loop_
_publ_author_name
'Huang, Yuan-Biao'
'Ma, Xiu-Ling'
'Zheng, Si-Ning'
'Chen, Jian-Xin'
'Wei, Chun-Xia'

_publ_section_title
;
 2,6-Bis[1-(2,6-dimethylphenylimino)ethyl]pyridine
;
_journal_coeditor_code HK2065
_journal_issue 7
_journal_name_full 'Acta Crystallographica Section E'
_journal_page_first o3044
_journal_page_last o3045
_journal_paper_doi 10.1107/S1600536806023610
_journal_volume 62
_journal_year 2006
_chemical_formula_iupac 'C25 H27 N3'
_chemical_formula_moiety 'C25 H27 N3'
_chemical_formula_sum 'C25 H27 N3'
_chemical_formula_weight 369.51
_chemical_name_systematic
;
2,6-Bis[1-(2,6-dimethylphenylimino)ethyl]pyridine
;
_space_group_IT_number 14
_symmetry_cell_setting monoclinic
_symmetry_space_group_name_Hall '-P 2yn'
_symmetry_space_group_name_H-M 'P 1 21/n 1'
_atom_sites_solution_hydrogens geom
_atom_sites_solution_primary direct
_atom_sites_solution_secondary difmap
_audit_creation_method SHELXL-97
_cell_angle_alpha 90.00
_cell_angle_beta 105.92(2)
_cell_angle_gamma 90.00
_cell_formula_units_Z 4
_cell_length_a 10.340(6)
_cell_length_b 14.433(5)
_cell_length_c 15.185(7)
_cell_measurement_reflns_used 4978
_cell_measurement_temperature 296(2)
_cell_measurement_theta_max 27.48
_cell_measurement_theta_min 3.12
_cell_volume 2179.2(18)
_computing_cell_refinement TEXSAN
_computing_data_collection 'TEXSAN (Molecular Structure Corporation, 1998)'
_computing_data_reduction TEXSAN
_computing_molecular_graphics 'SHELXTL/PC (Sheldrick, 1993)'
_computing_publication_material SHELXL97
_computing_structure_refinement 'SHELXL97 (Sheldrick, 1997)'
_computing_structure_solution 'SHELXS97 (Sheldrick, 1997)'
_diffrn_ambient_temperature 296(2)
_diffrn_measured_fraction_theta_full 0.996
_diffrn_measured_fraction_theta_max 0.996
_diffrn_measurement_device_type 'Rigaku Weissenberg IP'
_diffrn_measurement_method \w
_diffrn_radiation_monochromator graphite
_diffrn_radiation_source 'fine-focus sealed tube'
_diffrn_radiation_type MoK\a
_diffrn_radiation_wavelength 0.71073
_diffrn_reflns_av_R_equivalents 0.0334
_diffrn_reflns_av_sigmaI/netI 0.0317
_diffrn_reflns_limit_h_max 13
_diffrn_reflns_limit_h_min -13
_diffrn_reflns_limit_k_max 18
_diffrn_reflns_limit_k_min -18
_diffrn_reflns_limit_l_max 19
_diffrn_reflns_limit_l_min -19
_diffrn_reflns_number 20802
_diffrn_reflns_theta_full 27.48
_diffrn_reflns_theta_max 27.48
_diffrn_reflns_theta_min 3.12
_diffrn_standards_decay_% 0
_diffrn_standards_interval_count 0
_diffrn_standards_interval_time 0
_diffrn_standards_number 0
_exptl_absorpt_coefficient_mu 0.067
_exptl_absorpt_correction_T_max 0.994
_exptl_absorpt_correction_T_min 0.861
_exptl_absorpt_correction_type multi-scan
_exptl_absorpt_process_details '(TEXSAN; Molecular Structure Corporation, 1998)'
_exptl_crystal_colour yellow
_exptl_crystal_density_diffrn 1.126
_exptl_crystal_density_method 'not measured'
_exptl_crystal_description block
_exptl_crystal_F_000 792
_exptl_crystal_size_max 0.65
_exptl_crystal_size_mid 0.58
_exptl_crystal_size_min 0.55
_refine_diff_density_max 0.249
_refine_diff_density_min -0.199
_refine_ls_extinction_coef 0.025(3)
_refine_ls_extinction_expression Fc^*^=kFc[1+0.001xFc^2^\l^3^/sin(2\q)]^-1/4^
_refine_ls_extinction_method SHELXL97
_refine_ls_goodness_of_fit_ref 1.076
_refine_ls_hydrogen_treatment constr
_refine_ls_matrix_type full
_refine_ls_number_parameters 254
_refine_ls_number_reflns 4978
_refine_ls_number_restraints 0
_refine_ls_restrained_S_all 1.076
_refine_ls_R_factor_all 0.0667
_refine_ls_R_factor_gt 0.0527
_refine_ls_shift/su_max 0.000
_refine_ls_shift/su_mean 0.000
_refine_ls_structure_factor_coef Fsqd
_refine_ls_weighting_details 'calc w=1/[\s^2^(Fo^2^)+(0.0998P)^2^+0.19P] where P=(Fo^2^+2Fc^2^)/3'
_refine_ls_weighting_scheme calc
_refine_ls_wR_factor_gt 0.1710
_refine_ls_wR_factor_ref 0.1802
_reflns_number_gt 3655
_reflns_number_total 4978
_reflns_threshold_expression I>2\s(I)
_cod_data_source_file hk2065.cif
_cod_data_source_block I
_cod_original_cell_volume 2179.2(17)
_cod_original_sg_symbol_H-M 'P 21/n'
_cod_database_code 2209553
_cod_database_fobs_code 2209553

loop_
_symmetry_equiv_pos_as_xyz
'x, y, z'
'-x+1/2, y+1/2, -z+1/2'
'-x, -y, -z'
'x-1/2, -y-1/2, z-1/2'

loop_
_atom_site_type_symbol
_atom_site_label
_atom_site_fract_x
_atom_site_fract_y
_atom_site_fract_z
_atom_site_U_iso_or_equiv
_atom_site_adp_type
_atom_site_calc_flag
_atom_site_refinement_flags
_atom_site_occupancy
N N1 0.24509(11) 0.76484(7) -0.00215(7) 0.0454(3) Uani d . 1
N N2 0.17681(13) 0.56283(9) -0.13889(9) 0.0564(3) Uani d . 1
N N3 0.22111(13) 0.98389(9) 0.09485(9) 0.0569(3) Uani d . 1
C C1 0.17268(14) 0.70416(9) -0.06226(9) 0.0449(3) Uani d . 1
C C2 0.03544(15) 0.71403(10) -0.10135(10) 0.0523(4) Uani d . 1
H H2 -0.0128 0.6695 -0.1414 0.063 Uiso calc R 1
C C3 -0.02789(15) 0.79125(11) -0.07961(11) 0.0562(4) Uani d . 1
H H3 -0.1195 0.8002 -0.1058 0.067 Uiso calc R 1
C C4 0.04590(15) 0.85506(10) -0.01857(10) 0.0523(4) Uani d . 1
H H4 0.0051 0.9077 -0.0031 0.063 Uiso calc R 1
C C5 0.18227(14) 0.83920(9) 0.01941(9) 0.0451(3) Uani d . 1
C C6 0.24624(15) 0.62204(9) -0.08462(9) 0.0481(3) Uani d . 1
C C7 0.39431(16) 0.61589(12) -0.03964(14) 0.0717(5) Uani d . 1
H H7A 0.4293 0.5603 -0.0592 0.108 Uiso calc R 1
H H7B 0.4099 0.6146 0.0257 0.108 Uiso calc R 1
H H7C 0.4385 0.6688 -0.0565 0.108 Uiso calc R 1
C C8 0.26610(15) 0.90273(10) 0.08977(9) 0.0480(3) Uani d . 1
C C9 0.39338(18) 0.86447(13) 0.14983(13) 0.0717(5) Uani d . 1
H H9A 0.4384 0.9113 0.1920 0.108 Uiso calc R 1
H H9B 0.4504 0.8449 0.1130 0.108 Uiso calc R 1
H H9C 0.3735 0.8124 0.1833 0.108 Uiso calc R 1
C C10 0.23472(15) 0.47941(10) -0.16091(10) 0.0536(4) Uani d . 1
C C11 0.23720(19) 0.40144(11) -0.10691(12) 0.0665(4) Uani d . 1
C C12 0.2833(2) 0.31838(12) -0.13485(15) 0.0770(5) Uani d . 1
H H12 0.2863 0.2655 -0.0994 0.092 Uiso calc R 1
C C13 0.3239(2) 0.31325(12) -0.21301(14) 0.0771(6) Uani d . 1
H H13 0.3534 0.2572 -0.2308 0.093 Uiso calc R 1
C C14 0.3212(2) 0.39062(12) -0.26485(13) 0.0710(5) Uani d . 1
H H14 0.3500 0.3868 -0.3177 0.085 Uiso calc R 1
C C15 0.27657(17) 0.47510(11) -0.24066(11) 0.0600(4) Uani d . 1
C C16 0.1892(3) 0.40681(17) -0.02265(17) 0.1053(8) Uani d . 1
H H16A 0.1617 0.4691 -0.0148 0.158 Uiso calc R 1
H H16B 0.2607 0.3892 0.0297 0.158 Uiso calc R 1
H H16C 0.1143 0.3656 -0.0288 0.158 Uiso calc R 1
C C17 0.2744(2) 0.55996(15) -0.29847(14) 0.0842(6) Uani d . 1
H H17A 0.3064 0.5443 -0.3502 0.126 Uiso calc R 1
H H17B 0.3313 0.6067 -0.2627 0.126 Uiso calc R 1
H H17C 0.1840 0.5830 -0.3194 0.126 Uiso calc R 1
C C18 0.28857(16) 1.04697(11) 0.16436(10) 0.0568(4) Uani d . 1
C C19 0.38258(18) 1.10893(12) 0.14852(12) 0.0654(4) Uani d . 1
C C20 0.4335(2) 1.17611(15) 0.21438(15) 0.0863(6) Uani d . 1
H H20 0.4966 1.2182 0.2052 0.104 Uiso calc R 1
C C21 0.3922(3) 1.18164(18) 0.29294(16) 0.0995(8) Uani d . 1
H H21 0.4272 1.2271 0.3363 0.119 Uiso calc R 1
C C22 0.3004(3) 1.12070(19) 0.30682(15) 0.0951(7) Uani d . 1
H H22 0.2729 1.1252 0.3601 0.114 Uiso calc R 1
C C23 0.2460(2) 1.05173(14) 0.24407(12) 0.0731(5) Uani d . 1
C C24 0.4276(3) 1.10361(17) 0.06300(15) 0.0942(7) Uani d . 1
H H24A 0.3823 1.0534 0.0256 0.141 Uiso calc R 1
H H24B 0.5230 1.0934 0.0788 0.141 Uiso calc R 1
H H24C 0.4065 1.1607 0.0297 0.141 Uiso calc R 1
C C25 0.1448(3) 0.9837(2) 0.25999(17) 0.1046(8) Uani d . 1
H H25A 0.1273 0.9967 0.3177 0.157 Uiso calc R 1
H H25B 0.1796 0.9220 0.2608 0.157 Uiso calc R 1
H H25C 0.0627 0.9890 0.2117 0.157 Uiso calc R 1

loop_
_atom_site_aniso_label
_atom_site_aniso_U_11
_atom_site_aniso_U_22
_atom_site_aniso_U_33
_atom_site_aniso_U_12
_atom_site_aniso_U_13
_atom_site_aniso_U_23
N1 0.0464(6) 0.0421(6) 0.0464(6) 0.0059(5) 0.0105(5) -0.0002(5)
N2 0.0536(7) 0.0513(7) 0.0620(7) 0.0036(6) 0.0118(6) -0.0116(6)
N3 0.0559(7) 0.0510(7) 0.0572(7) 0.0131(6) 0.0044(6) -0.0092(6)
C1 0.0470(7) 0.0427(7) 0.0451(6) 0.0047(5) 0.0130(6) 0.0037(6)
C2 0.0476(8) 0.0514(7) 0.0544(8) 0.0005(6) 0.0081(6) -0.0017(6)
C3 0.0422(7) 0.0571(8) 0.0658(9) 0.0078(6) 0.0087(6) 0.0028(7)
C4 0.0498(8) 0.0469(7) 0.0599(8) 0.0115(6) 0.0147(7) 0.0022(7)
C5 0.0486(7) 0.0423(6) 0.0439(6) 0.0074(6) 0.0119(6) 0.0043(5)
C6 0.0492(8) 0.0433(7) 0.0514(7) 0.0038(6) 0.0130(6) -0.0004(6)
C7 0.0508(9) 0.0588(9) 0.0958(13) 0.0113(7) 0.0037(9) -0.0203(9)
C8 0.0495(8) 0.0468(7) 0.0466(7) 0.0096(6) 0.0112(6) -0.0001(6)
C9 0.0625(10) 0.0634(10) 0.0731(10) 0.0172(8) -0.0085(8) -0.0117(8)
C10 0.0500(8) 0.0463(7) 0.0600(8) 0.0019(6) 0.0074(7) -0.0106(6)
C11 0.0735(11) 0.0549(9) 0.0679(9) -0.0086(8) 0.0140(8) -0.0078(8)
C12 0.0888(13) 0.0467(8) 0.0871(12) -0.0003(8) 0.0100(11) 0.0011(9)
C13 0.0830(13) 0.0541(9) 0.0877(13) 0.0143(9) 0.0123(10) -0.0145(9)
C14 0.0724(11) 0.0676(10) 0.0717(10) 0.0159(9) 0.0174(9) -0.0138(9)
C15 0.0585(9) 0.0575(9) 0.0615(9) 0.0096(7) 0.0122(7) -0.0050(7)
C16 0.152(2) 0.0814(14) 0.0972(15) -0.0188(15) 0.0584(16) 0.0025(12)
C17 0.1001(16) 0.0791(12) 0.0781(12) 0.0282(11) 0.0326(11) 0.0132(10)
C18 0.0547(8) 0.0528(8) 0.0561(8) 0.0175(7) 0.0037(7) -0.0101(7)
C19 0.0648(10) 0.0584(9) 0.0682(10) 0.0095(8) 0.0099(8) -0.0111(8)
C20 0.0813(13) 0.0719(12) 0.0963(14) -0.0021(10) 0.0085(11) -0.0234(11)
C21 0.1068(18) 0.0956(16) 0.0840(14) 0.0064(14) 0.0057(13) -0.0463(13)
C22 0.1046(18) 0.1091(17) 0.0713(12) 0.0121(15) 0.0235(12) -0.0331(12)
C23 0.0726(11) 0.0809(12) 0.0631(9) 0.0176(10) 0.0141(8) -0.0143(9)
C24 0.1117(18) 0.0871(14) 0.0906(14) -0.0153(13) 0.0391(13) -0.0113(12)
C25 0.1038(18) 0.128(2) 0.0931(15) -0.0073(16) 0.0464(14) -0.0112(15)

loop_
_atom_type_symbol
_atom_type_description
_atom_type_scat_dispersion_real
_atom_type_scat_dispersion_imag
_atom_type_scat_source
C C 0.0033 0.0016 'International Tables Vol C Tables 4.2.6.8 and 6.1.1.4'
H H 0.0000 0.0000 'International Tables Vol C Tables 4.2.6.8 and 6.1.1.4'
N N 0.0061 0.0033 'International Tables Vol C Tables 4.2.6.8 and 6.1.1.4'

loop_
_geom_angle_atom_site_label_1
_geom_angle_atom_site_label_2
_geom_angle_atom_site_label_3
_geom_angle
_geom_angle_publ_flag
C1 N1 C5 118.24(12) yes
C6 N2 C10 121.59(13) yes
C8 N3 C18 121.45(13) yes
N1 C1 C2 122.72(13) yes
N1 C1 C6 116.72(12) yes
C2 C1 C6 120.54(13) ?
C3 C2 C1 118.57(14) ?
C3 C2 H2 120.7 no
C1 C2 H2 120.7 no
C2 C3 C4 119.32(14) ?
C2 C3 H3 120.3 no
C4 C3 H3 120.3 no
C3 C4 C5 118.73(13) ?
C3 C4 H4 120.6 no
C5 C4 H4 120.6 no
N1 C5 C4 122.38(13) yes
N1 C5 C8 116.21(12) yes
C4 C5 C8 121.36(12) ?
N2 C6 C1 116.74(13) yes
N2 C6 C7 125.68(13) yes
C1 C6 C7 117.57(12) ?
C6 C7 H7A 109.5 no
C6 C7 H7B 109.5 no
H7A C7 H7B 109.5 no
C6 C7 H7C 109.5 no
H7A C7 H7C 109.5 no
H7B C7 H7C 109.5 no
N3 C8 C9 125.63(14) yes
N3 C8 C5 117.37(13) yes
C9 C8 C5 116.97(12) ?
C8 C9 H9A 109.5 no
C8 C9 H9B 109.5 no
H9A C9 H9B 109.5 no
C8 C9 H9C 109.5 no
H9A C9 H9C 109.5 no
H9B C9 H9C 109.5 no
C11 C10 C15 121.12(14) ?
C11 C10 N2 119.16(15) ?
C15 C10 N2 119.46(14) ?
C10 C11 C12 117.93(17) ?
C10 C11 C16 120.43(17) ?
C12 C11 C16 121.63(18) ?
C13 C12 C11 121.47(17) ?
C13 C12 H12 119.3 no
C11 C12 H12 119.3 no
C14 C13 C12 119.69(16) ?
C14 C13 H13 120.2 no
C12 C13 H13 120.2 no
C13 C14 C15 121.51(18) ?
C13 C14 H14 119.2 no
C15 C14 H14 119.2 no
C14 C15 C10 118.28(16) ?
C14 C15 C17 120.91(16) ?
C10 C15 C17 120.80(15) ?
C11 C16 H16A 109.5 no
C11 C16 H16B 109.5 no
H16A C16 H16B 109.5 no
C11 C16 H16C 109.5 no
H16A C16 H16C 109.5 no
H16B C16 H16C 109.5 no
C15 C17 H17A 109.5 no
C15 C17 H17B 109.5 no
H17A C17 H17B 109.5 no
C15 C17 H17C 109.5 no
H17A C17 H17C 109.5 no
H17B C17 H17C 109.5 no
C19 C18 C23 121.31(15) ?
C19 C18 N3 120.47(15) ?
C23 C18 N3 117.81(16) ?
C20 C19 C18 118.00(18) ?
C20 C19 C24 120.9(2) ?
C18 C19 C24 121.07(16) ?
C21 C20 C19 121.3(2) ?
C21 C20 H20 119.4 no
C19 C20 H20 119.4 no
C22 C21 C20 119.7(2) ?
C22 C21 H21 120.1 no
C20 C21 H21 120.1 no
C21 C22 C23 122.0(2) ?
C21 C22 H22 119.0 no
C23 C22 H22 119.0 no
C22 C23 C18 117.7(2) ?
C22 C23 C25 121.9(2) ?
C18 C23 C25 120.40(17) ?
C19 C24 H24A 109.5 no
C19 C24 H24B 109.5 no
H24A C24 H24B 109.5 no
C19 C24 H24C 109.5 no
H24A C24 H24C 109.5 no
H24B C24 H24C 109.5 no
C23 C25 H25A 109.5 no
C23 C25 H25B 109.5 no
H25A C25 H25B 109.5 no
C23 C25 H25C 109.5 no
H25A C25 H25C 109.5 no
H25B C25 H25C 109.5 no

loop_
_geom_bond_atom_site_label_1
_geom_bond_atom_site_label_2
_geom_bond_distance
_geom_bond_publ_flag
N1 C1 1.3364(18) yes
N1 C5 1.3406(17) yes
N2 C6 1.2651(19) yes
N2 C10 1.4247(18) yes
N3 C8 1.2705(18) yes
N3 C18 1.423(2) yes
C1 C2 1.387(2) ?
C1 C6 1.4967(19) ?
C2 C3 1.378(2) ?
C2 H2 0.9300 no
C3 C4 1.379(2) ?
C3 H3 0.9300 no
C4 C5 1.388(2) ?
C4 H4 0.9300 no
C5 C8 1.492(2) ?
C6 C7 1.498(2) ?
C7 H7A 0.9600 no
C7 H7B 0.9600 no
C7 H7C 0.9600 no
C8 C9 1.487(2) ?
C9 H9A 0.9600 no
C9 H9B 0.9600 no
C9 H9C 0.9600 no
C10 C11 1.388(2) ?
C10 C15 1.395(2) ?
C11 C12 1.398(3) ?
C11 C16 1.496(3) ?
C12 C13 1.366(3) ?
C12 H12 0.9300 no
C13 C14 1.362(3) ?
C13 H13 0.9300 no
C14 C15 1.389(2) ?
C14 H14 0.9300 no
C15 C17 1.503(3) ?
C16 H16A 0.9600 no
C16 H16B 0.9600 no
C16 H16C 0.9600 no
C17 H17A 0.9600 no
C17 H17B 0.9600 no
C17 H17C 0.9600 no
C18 C19 1.390(3) ?
C18 C23 1.399(2) ?
C19 C20 1.389(3) ?
C19 C24 1.497(3) ?
C20 C21 1.375(3) ?
C20 H20 0.9300 no
C21 C22 1.352(4) ?
C21 H21 0.9300 no
C22 C23 1.386(3) ?
C22 H22 0.9300 no
C23 C25 1.502(3) ?
C24 H24A 0.9600 no
C24 H24B 0.9600 no
C24 H24C 0.9600 no
C25 H25A 0.9600 no
C25 H25B 0.9600 no
C25 H25C 0.9600 no

loop_
_geom_torsion_atom_site_label_1
_geom_torsion_atom_site_label_2
_geom_torsion_atom_site_label_3
_geom_torsion_atom_site_label_4
_geom_torsion
_geom_torsion_publ_flag
C5 N1 C1 C2 -1.5(2) no
C5 N1 C1 C6 180.00(11) no
N1 C1 C2 C3 2.3(2) no
C6 C1 C2 C3 -179.28(13) no
C1 C2 C3 C4 -1.3(2) no
C2 C3 C4 C5 -0.2(2) no
C1 N1 C5 C4 -0.2(2) no
C1 N1 C5 C8 177.46(12) no
C3 C4 C5 N1 1.0(2) no
C3 C4 C5 C8 -176.52(13) no
C10 N2 C6 C1 -176.37(13) no
C10 N2 C6 C7 2.3(2) no
N1 C1 C6 N2 177.45(12) no
C2 C1 C6 N2 -1.1(2) no
N1 C1 C6 C7 -1.30(19) no
C2 C1 C6 C7 -179.85(15) no
C18 N3 C8 C9 -3.0(3) no
C18 N3 C8 C5 175.01(14) no
N1 C5 C8 N3 162.49(13) no
C4 C5 C8 N3 -19.8(2) no
N1 C5 C8 C9 -19.3(2) no
C4 C5 C8 C9 158.36(15) no
C6 N2 C10 C11 89.4(2) no
C6 N2 C10 C15 -96.37(18) no
C15 C10 C11 C12 0.1(3) no
N2 C10 C11 C12 174.25(15) no
C15 C10 C11 C16 -178.68(19) no
N2 C10 C11 C16 -4.6(3) no
C10 C11 C12 C13 -0.4(3) no
C16 C11 C12 C13 178.4(2) no
C11 C12 C13 C14 0.7(3) no
C12 C13 C14 C15 -0.7(3) no
C13 C14 C15 C10 0.4(3) no
C13 C14 C15 C17 179.90(19) no
C11 C10 C15 C14 -0.1(2) no
N2 C10 C15 C14 -174.22(15) no
C11 C10 C15 C17 -179.63(18) no
N2 C10 C15 C17 6.3(2) no
C8 N3 C18 C19 92.57(19) no
C8 N3 C18 C23 -94.71(19) no
C23 C18 C19 C20 0.0(2) no
N3 C18 C19 C20 172.47(15) no
C23 C18 C19 C24 -179.89(18) no
N3 C18 C19 C24 -7.4(2) no
C18 C19 C20 C21 -0.2(3) no
C24 C19 C20 C21 179.8(2) no
C19 C20 C21 C22 0.0(3) no
C20 C21 C22 C23 0.2(4) no
C21 C22 C23 C18 -0.3(3) no
C21 C22 C23 C25 179.6(2) no
C19 C18 C23 C22 0.2(3) no
N3 C18 C23 C22 -172.43(16) no
C19 C18 C23 C25 -179.68(18) no
N3 C18 C23 C25 7.7(2) no

loop_
_cod_related_entry_id
_cod_related_entry_database
_cod_related_entry_code
1 ChemSpider 30654993
